data_1552277
loop_
_publ_author_name
'Bisceglie, Franco'
'Orsoni, Nicol\`o'
'Pioli, Marianna'
'Bonati, Beatrice'
'Tarasconi, Pieralberto'
'Rivetti, Claudio'
'Amidani, Davide'
'Montalbano, Serena'
'Buschini, Annamaria'
'Pelosi, Giorgio'

_publ_section_title
;
 Cytotoxic activity of copper(ii), nickel(ii) and platinum(ii)
 thiosemicarbazone derivatives: interaction with DNA and the H2A histone
 peptide.
;
_journal_issue 10
_journal_name_full 'Metallomics : integrated biometal science'
_journal_page_first 1729
_journal_page_last 1742
_journal_paper_doi 10.1039/c9mt00166b
_journal_volume 11
_journal_year 2019
_chemical_absolute_configuration syn
_chemical_formula_moiety 'C22 H40 N6 Pt S2, 2(C2 H6 O S)'
_chemical_formula_sum 'C26 H52 N6 O2 Pt S4'
_chemical_formula_weight 804.06
_space_group_crystal_system triclinic
_space_group_IT_number 1
_space_group_name_Hall 'P 1'
_space_group_name_H-M_alt 'P 1'
_symmetry_space_group_name_Hall 'P 1'
_symmetry_space_group_name_H-M 'P 1'
_atom_sites_solution_hydrogens geom
_atom_sites_solution_primary dual
_audit_creation_date 2019-01-14
_audit_creation_method
;
Olex2 1.2
(compiled 2018.05.29 svn.r3508 for OlexSys, GUI svn.r5506)
;
_audit_update_record
;
2019-01-28 deposited with the CCDC.    2019-08-30 downloaded from the CCDC.
;
_cell_angle_alpha 86.03
_cell_angle_beta 75.35
_cell_angle_gamma 79.55
_cell_formula_units_Z 1
_cell_length_a 6.189
_cell_length_b 12.221
_cell_length_c 12.196
_cell_measurement_reflns_used 118
_cell_measurement_temperature 293(2)
_cell_measurement_theta_max 19
_cell_measurement_theta_min 12
_cell_volume 877.396
_computing_molecular_graphics 'Olex2 (Dolomanov et al., 2009)'
_computing_publication_material 'Olex2 (Dolomanov et al., 2009)'
_computing_structure_refinement 'ShelXL (Sheldrick, 2015)'
_computing_structure_solution 'XT (Sheldrick, 2015)'
_diffrn_ambient_temperature 293(2)
_diffrn_measured_fraction_theta_full 0.999
_diffrn_measured_fraction_theta_max 0.993
_diffrn_measurement_device_type 'Bruker AXS CCD diffractometer'
_diffrn_measurement_method '\w scan'
_diffrn_radiation_type MoK\a
_diffrn_radiation_wavelength 0.71073
_diffrn_reflns_av_R_equivalents 0.0269
_diffrn_reflns_av_unetI/netI 0.0611
_diffrn_reflns_Laue_measured_fraction_full 0.999
_diffrn_reflns_Laue_measured_fraction_max 0.993
_diffrn_reflns_limit_h_max 8
_diffrn_reflns_limit_h_min -8
_diffrn_reflns_limit_k_max 16
_diffrn_reflns_limit_k_min -16
_diffrn_reflns_limit_l_max 16
_diffrn_reflns_limit_l_min -16
_diffrn_reflns_number 12082
_diffrn_reflns_point_group_measured_fraction_full 0.979
_diffrn_reflns_point_group_measured_fraction_max 0.968
_diffrn_reflns_theta_full 25.242
_diffrn_reflns_theta_max 28.555
_diffrn_reflns_theta_min 1.695
_exptl_absorpt_coefficient_mu 4.267
_exptl_absorpt_correction_T_max 0.7457
_exptl_absorpt_correction_T_min 0.4008
_exptl_absorpt_correction_type multi-scan
_exptl_absorpt_process_details
;
SADABS-2007/4 (Bruker,2007/4) was used for absorption correction.
wR2(int) was 0.1315 before and 0.0554 after correction.
The Ratio of minimum to maximum transmission is 0.5375.
The \l/2 correction factor is 0.0015.
;
_exptl_crystal_colour black
_exptl_crystal_density_diffrn 1.522
_exptl_crystal_description platelet
_exptl_crystal_F_000 408
_exptl_crystal_size_max .6
_exptl_crystal_size_mid .5
_exptl_crystal_size_min .2
_refine_diff_density_max 2.526
_refine_diff_density_min -0.782
_refine_diff_density_rms 0.123
_refine_ls_abs_structure_details
;
 Flack x determined using 4048 quotients [(I+)-(I-)]/[(I+)+(I-)]
 (Parsons, Flack and Wagner, Acta Cryst. B69 (2013) 249-259).
;
_refine_ls_abs_structure_Flack 0.065(7)
_refine_ls_extinction_method none
_refine_ls_goodness_of_fit_ref 1.051
_refine_ls_hydrogen_treatment constr
_refine_ls_matrix_type full
_refine_ls_number_parameters 358
_refine_ls_number_reflns 8671
_refine_ls_number_restraints 3
_refine_ls_restrained_S_all 1.051
_refine_ls_R_factor_all 0.0357
_refine_ls_R_factor_gt 0.0352
_refine_ls_shift/su_max 0.000
_refine_ls_shift/su_mean 0.000
_refine_ls_structure_factor_coef Fsqd
_refine_ls_weighting_details 'w=1/[\s^2^(Fo^2^)+(0.0314P)^2^] where P=(Fo^2^+2Fc^2^)/3'
_refine_ls_weighting_scheme calc
_refine_ls_wR_factor_gt 0.0798
_refine_ls_wR_factor_ref 0.0800
_reflns_Friedel_coverage 0.950
_reflns_Friedel_fraction_full 0.960
_reflns_Friedel_fraction_max 0.943
_reflns_number_gt 8584
_reflns_number_total 8671
_reflns_threshold_expression 'I > 2\s(I)'
_cod_data_source_file c9mt00166b2.cif
_cod_data_source_block ar3bbt
_cod_depositor_comments 'Adding full bibliography for 1552277.cif.'
_cod_original_cell_volume 877.4
_cod_database_code 1552277
_shelxl_version_number 2014-3
_shelx_space_group_comment
;
The symmetry employed for this shelxl refinement is uniquely defined
by the following loop, which should always be used as a source of
symmetry information in preference to the above space-group names.
They are only intended as comments.
;
_olex2_refinement_description
;
1. Fixed Uiso
 At 1.2 times of:
  All C(H) groups, All C(H,H) groups, All N(H,H) groups
 At 1.5 times of:
  All C(H,H,H) groups
2.a Ternary CH refined with riding coordinates:
 C15(H15), C4(H4)
2.b Secondary CH2 refined with riding coordinates:
 C14(H14A,H14B), C3(H3A,H3B), C17(H17A,H17B), C16(H16A,H16B), C5(H5A,H5B),
 C6(H6A,H6B)
2.c Me refined with riding coordinates:
 C23(H23A,H23B,H23C), C25(H25A,H25B,H25C), C24(H24A,H24B,H24C), C26(H26A,H26B,
 H26C)
2.d Aromatic/amide H refined with riding coordinates:
 C13(H13), C2(H2), C7(H7), C18(H18)
2.e X=CH2 refined with riding coordinates:
 N1(H1A,H1B), N4(H4A,H4B)
2.f Idealised Me refined as rotating group:
 C11(H11A,H11B,H11C), C10(H10A,H10B,H10C), C9(H9A,H9B,H9C), C22(H22A,H22B,
 H22C), C20(H20A,H20B,H20C), C21(H21A,H21B,H21C)
;
_olex2_submission_special_instructions 'No special instructions were received'

loop_
_space_group_symop_operation_xyz
'x, y, z'

loop_
_atom_site_label
_atom_site_type_symbol
_atom_site_fract_x
_atom_site_fract_y
_atom_site_fract_z
_atom_site_U_iso_or_equiv
_atom_site_adp_type
_atom_site_occupancy
_atom_site_site_symmetry_order
_atom_site_calc_flag
_atom_site_refinement_flags_posn
_atom_site_disorder_assembly
_atom_site_disorder_group
Pt1 Pt 0.7015(2) 0.26178(10) 0.19865(12) 0.02797(8) Uani 1 1 d . . .
S1 S 0.5933(6) 0.1081(3) 0.1453(3) 0.0310(8) Uani 1 1 d . . .
S2 S 0.7987(8) 0.4143(3) 0.2613(4) 0.0398(10) Uani 1 1 d . . .
S3 S 1.1212(9) -0.3233(4) 0.3314(4) 0.0460(10) Uani 1 1 d . A -1
S4 S 1.2498(8) -0.1516(3) 0.0887(4) 0.0398(9) Uani 1 1 d . B -1
N3 N 0.8765(17) 0.1464(10) 0.2872(11) 0.029(3) Uani 1 1 d . . .
O1 O 1.509(2) -0.1820(9) 0.0669(10) 0.040(2) Uani 1 1 d . . .
N6 N 0.528(2) 0.3757(9) 0.1119(10) 0.034(3) Uani 1 1 d . . .
O2 O 0.862(2) -0.2969(10) 0.3574(11) 0.049(3) Uani 1 1 d . . .
N2 N 0.852(2) 0.0359(10) 0.2957(12) 0.029(2) Uani 1 1 d . . .
N5 N 0.538(3) 0.4913(12) 0.1172(13) 0.041(3) Uani 1 1 d . . .
C1 C 0.720(3) 0.0108(12) 0.2354(13) 0.029(3) Uani 1 1 d . . .
N1 N 0.681(2) -0.0922(10) 0.2350(12) 0.039(3) Uani 1 1 d . . .
H1A H 0.7423 -0.1439 0.2746 0.047 Uiso 1 1 calc R . .
H1B H 0.5943 -0.1073 0.1951 0.047 Uiso 1 1 calc R . .
C12 C 0.659(3) 0.5115(13) 0.1826(13) 0.034(3) Uani 1 1 d . . .
C13 C 0.411(3) 0.3548(16) 0.0449(16) 0.047(4) Uani 1 1 d . . .
H13 H 0.4148 0.2803 0.0323 0.057 Uiso 1 1 calc R . .
N4 N 0.675(3) 0.6207(11) 0.1902(14) 0.054(4) Uani 1 1 d . . .
H4A H 0.6068 0.6714 0.1525 0.065 Uiso 1 1 calc R . .
H4B H 0.7542 0.6387 0.2329 0.065 Uiso 1 1 calc R . .
C23 C 1.179(3) -0.4467(13) 0.4130(16) 0.043(3) Uani 1 1 d . . .
H23A H 1.3403 -0.4690 0.4012 0.064 Uiso 1 1 calc R A .
H23B H 1.1126 -0.4327 0.4919 0.064 Uiso 1 1 calc R . .
H23C H 1.1165 -0.5050 0.3899 0.064 Uiso 1 1 calc R . .
C2 C 1.026(3) 0.1704(13) 0.3361(13) 0.034(3) Uani 1 1 d . . .
H2 H 1.0616 0.2417 0.3251 0.041 Uiso 1 1 calc R . .
C25 C 1.190(3) -0.0317(14) 0.0056(17) 0.050(4) Uani 1 1 d . . .
H25A H 1.0285 -0.0104 0.0173 0.074 Uiso 1 1 calc R B .
H25B H 1.2511 0.0279 0.0272 0.074 Uiso 1 1 calc R . .
H25C H 1.2566 -0.0471 -0.0730 0.074 Uiso 1 1 calc R . .
C14 C 0.271(3) 0.4383(12) -0.0147(14) 0.042(4) Uani 1 1 d . . .
H14A H 0.3503 0.5004 -0.0407 0.051 Uiso 1 1 calc R . .
H14B H 0.1298 0.4666 0.0389 0.051 Uiso 1 1 calc R . .
C3 C 1.136(3) 0.0936(13) 0.4052(15) 0.051(4) Uani 1 1 d . . .
H3A H 1.2367 0.0357 0.3574 0.061 Uiso 1 1 calc R . .
H3B H 1.0227 0.0586 0.4587 0.061 Uiso 1 1 calc R . .
C24 C 1.192(4) -0.2240(17) 0.4100(19) 0.063(5) Uani 1 1 d . . .
H24A H 1.3534 -0.2344 0.3986 0.095 Uiso 1 1 calc R A .
H24B H 1.1378 -0.1504 0.3848 0.095 Uiso 1 1 calc R . .
H24C H 1.1225 -0.2336 0.4891 0.095 Uiso 1 1 calc R . .
C26 C 1.174(3) -0.2533(15) 0.0134(17) 0.049(4) Uani 1 1 d . . .
H26A H 1.0131 -0.2401 0.0227 0.074 Uiso 1 1 calc R B .
H26B H 1.2483 -0.2481 -0.0657 0.074 Uiso 1 1 calc R . .
H26C H 1.2212 -0.3262 0.0427 0.074 Uiso 1 1 calc R . .
C15 C 0.215(2) 0.3916(11) -0.1177(12) 0.055(3) Uani 1 1 d . . .
H15 H 0.3532 0.3794 -0.1793 0.066 Uiso 1 1 calc R . .
C17 C -0.074(3) 0.4758(12) -0.2319(18) 0.091(6) Uani 1 1 d . . .
H17A H -0.1565 0.4146 -0.2079 0.109 Uiso 1 1 calc R . .
H17B H 0.0336 0.4565 -0.3037 0.109 Uiso 1 1 calc R . .
C16 C 0.043(4) 0.4876(17) -0.154(2) 0.121(10) Uani 1 1 d . . .
H16A H -0.0689 0.5123 -0.0849 0.145 Uiso 1 1 calc R . .
H16B H 0.1250 0.5487 -0.1808 0.145 Uiso 1 1 calc R . .
C5 C 1.3905(19) 0.0470(11) 0.5380(8) 0.035(2) Uani 1 1 d . . .
H5A H 1.4785 -0.0102 0.4856 0.042 Uiso 1 1 calc R . .
H5B H 1.2757 0.0142 0.5931 0.042 Uiso 1 1 calc R . .
C11 C 1.1176(17) 0.2332(8) 0.5489(8) 0.043(2) Uani 1 1 d . . .
H11A H 1.0426 0.2869 0.5035 0.064 Uiso 1 1 calc GR . .
H11B H 1.2037 0.2694 0.5862 0.064 Uiso 1 1 calc GR . .
H11C H 1.0066 0.2004 0.6047 0.064 Uiso 1 1 calc GR . .
C7 C 1.690(2) -0.0075(10) 0.6498(10) 0.049(2) Uani 1 1 d . . .
H7 H 1.7209 -0.0736 0.6109 0.059 Uiso 1 1 calc R . .
C4 C 1.2765(18) 0.1425(9) 0.4730(9) 0.037(2) Uani 1 1 d . . .
H4 H 1.3943 0.1763 0.4194 0.044 Uiso 1 1 calc R . .
C8 C 1.770(2) -0.0102(14) 0.7402(10) 0.048(3) Uani 1 1 d . . .
C10 C 1.739(3) 0.0869(13) 0.8127(11) 0.064(3) Uani 1 1 d . . .
H10A H 1.8810 0.1120 0.8027 0.096 Uiso 1 1 calc GR . .
H10B H 1.6846 0.0657 0.8907 0.096 Uiso 1 1 calc GR . .
H10C H 1.6306 0.1460 0.7916 0.096 Uiso 1 1 calc GR . .
C9 C 1.911(3) -0.1163(13) 0.7733(13) 0.072(4) Uani 1 1 d . . .
H9A H 1.8395 -0.1398 0.8485 0.108 Uiso 1 1 calc GR . .
H9B H 2.0596 -0.1030 0.7714 0.108 Uiso 1 1 calc GR . .
H9C H 1.9213 -0.1735 0.7211 0.108 Uiso 1 1 calc GR . .
C6 C 1.5520(19) 0.0918(10) 0.6011(10) 0.047(2) Uani 1 1 d . . .
H6A H 1.6529 0.1341 0.5482 0.056 Uiso 1 1 calc R . .
H6B H 1.4619 0.1403 0.6617 0.056 Uiso 1 1 calc R . .
C22 C 0.119(2) 0.2847(10) -0.0933(11) 0.062(3) Uani 1 1 d . . .
H22A H 0.2294 0.2269 -0.0718 0.094 Uiso 1 1 calc GR . .
H22B H 0.0830 0.2635 -0.1600 0.094 Uiso 1 1 calc GR . .
H22C H -0.0154 0.2957 -0.0327 0.094 Uiso 1 1 calc GR . .
C19 C -0.360(2) 0.5878(13) -0.3228(15) 0.069(4) Uani 1 1 d . . .
C18 C -0.240(3) 0.5795(12) -0.2501(19) 0.090(6) Uani 1 1 d . . .
H18 H -0.2555 0.6407 -0.2058 0.108 Uiso 1 1 calc R . .
C20 C -0.364(3) 0.4946(16) -0.3930(17) 0.087(5) Uani 1 1 d . . .
H20A H -0.2645 0.4298 -0.3754 0.130 Uiso 1 1 calc GR . .
H20B H -0.3156 0.5147 -0.4717 0.130 Uiso 1 1 calc GR . .
H20C H -0.5158 0.4788 -0.3774 0.130 Uiso 1 1 calc GR . .
C21 C -0.502(4) 0.6970(15) -0.3441(19) 0.100(6) Uani 1 1 d . . .
H21A H -0.4851 0.7523 -0.2961 0.150 Uiso 1 1 calc GR . .
H21B H -0.6584 0.6887 -0.3278 0.150 Uiso 1 1 calc GR . .
H21C H -0.4531 0.7199 -0.4220 0.150 Uiso 1 1 calc GR . .

loop_
_atom_site_aniso_label
_atom_site_aniso_U_11
_atom_site_aniso_U_22
_atom_site_aniso_U_33
_atom_site_aniso_U_23
_atom_site_aniso_U_13
_atom_site_aniso_U_12
Pt1 0.03320(13) 0.02089(11) 0.03050(13) -0.00281(7) -0.00880(9) -0.00412(8)
S1 0.0398(19) 0.0228(16) 0.0359(17) -0.0004(13) -0.0194(15) -0.0054(14)
S2 0.054(2) 0.0212(16) 0.052(2) -0.0003(15) -0.029(2) -0.0036(15)
S3 0.053(2) 0.0353(16) 0.052(2) 0.0043(13) -0.0194(16) -0.0056(14)
S4 0.0482(19) 0.0283(14) 0.0484(19) 0.0014(12) -0.0242(16) -0.0040(12)
N3 0.013(4) 0.029(6) 0.046(7) -0.005(5) -0.009(4) -0.003(4)
O1 0.045(5) 0.026(4) 0.054(5) 0.003(3) -0.026(4) -0.002(3)
N6 0.063(8) 0.020(5) 0.017(5) -0.002(4) -0.007(5) -0.006(5)
O2 0.051(6) 0.032(4) 0.072(7) 0.010(4) -0.033(5) -0.005(4)
N2 0.031(5) 0.022(5) 0.037(5) -0.005(4) -0.018(4) -0.001(4)
N5 0.050(7) 0.029(6) 0.046(6) 0.006(4) -0.015(5) -0.009(5)
C1 0.031(6) 0.023(5) 0.034(6) 0.002(4) -0.011(4) -0.002(4)
N1 0.048(6) 0.021(4) 0.059(6) 0.002(4) -0.033(5) -0.006(4)
C12 0.034(6) 0.028(5) 0.040(7) 0.006(4) -0.013(5) -0.008(4)
C13 0.056(9) 0.042(8) 0.046(8) -0.008(6) -0.017(6) -0.007(6)
N4 0.054(7) 0.022(5) 0.099(11) 0.003(5) -0.044(7) -0.003(4)
C23 0.043(7) 0.031(6) 0.055(8) 0.010(5) -0.020(6) -0.005(5)
C2 0.042(6) 0.029(6) 0.036(6) -0.001(4) -0.017(5) -0.010(5)
C25 0.044(7) 0.038(7) 0.063(9) 0.014(6) -0.015(6) -0.001(5)
C14 0.060(9) 0.030(6) 0.046(8) 0.009(5) -0.040(7) 0.003(6)
C3 0.053(9) 0.035(7) 0.062(10) -0.018(6) 0.002(7) -0.016(6)
C24 0.079(13) 0.046(8) 0.080(12) -0.007(7) -0.045(10) -0.011(7)
C26 0.051(7) 0.038(7) 0.066(9) 0.001(6) -0.027(7) -0.011(5)
C15 0.046(7) 0.061(7) 0.063(8) 0.005(6) -0.026(6) -0.007(6)
C17 0.076(11) 0.061(9) 0.154(17) -0.020(10) -0.063(11) -0.003(7)
C16 0.128(17) 0.070(11) 0.21(2) 0.051(13) -0.129(18) -0.022(11)
C5 0.031(5) 0.051(6) 0.022(4) -0.010(4) -0.001(4) -0.005(4)
C11 0.040(5) 0.045(5) 0.046(5) -0.003(4) -0.018(4) -0.002(4)
C7 0.043(6) 0.048(6) 0.058(6) -0.006(5) -0.019(5) 0.003(5)
C4 0.034(5) 0.046(5) 0.034(5) -0.009(4) -0.013(4) -0.006(4)
C8 0.040(6) 0.073(9) 0.036(6) 0.001(6) -0.017(5) -0.011(6)
C10 0.065(8) 0.093(10) 0.042(6) -0.006(7) -0.024(6) -0.016(8)
C9 0.061(8) 0.089(10) 0.075(9) 0.024(8) -0.045(7) -0.006(8)
C6 0.044(6) 0.048(6) 0.056(6) -0.003(5) -0.030(5) -0.005(4)
C22 0.065(8) 0.060(7) 0.073(8) 0.023(6) -0.037(6) -0.018(5)
C19 0.038(6) 0.066(9) 0.093(11) -0.011(8) -0.006(6) 0.004(6)
C18 0.072(10) 0.047(8) 0.159(17) -0.007(9) -0.053(11) 0.001(7)
C20 0.060(9) 0.099(14) 0.093(14) -0.025(11) -0.008(9) -0.001(9)
C21 0.089(12) 0.087(12) 0.114(16) 0.004(11) -0.030(11) 0.013(10)

loop_
_atom_type_symbol
_atom_type_description
_atom_type_scat_dispersion_real
_atom_type_scat_dispersion_imag
_atom_type_scat_source
C C 0.0033 0.0016 'International Tables Vol C Tables 4.2.6.8 and 6.1.1.4'
H H 0.0000 0.0000 'International Tables Vol C Tables 4.2.6.8 and 6.1.1.4'
N N 0.0061 0.0033 'International Tables Vol C Tables 4.2.6.8 and 6.1.1.4'
O O 0.0106 0.0060 'International Tables Vol C Tables 4.2.6.8 and 6.1.1.4'
S S 0.1246 0.1234 'International Tables Vol C Tables 4.2.6.8 and 6.1.1.4'
Pt Pt -1.7033 8.3905 'International Tables Vol C Tables 4.2.6.8 and 6.1.1.4'

loop_
_geom_angle_atom_site_label_1
_geom_angle_atom_site_label_2
_geom_angle_atom_site_label_3
_geom_angle
S1 Pt1 S2 177.1(2)
N3 Pt1 S1 82.8(3)
N3 Pt1 S2 96.1(3)
N6 Pt1 S1 97.2(4)
N6 Pt1 S2 83.8(4)
N6 Pt1 N3 179.8(7)
C1 S1 Pt1 96.6(5)
C12 S2 Pt1 96.1(6)
O2 S3 C23 104.3(8)
O2 S3 C24 103.6(9)
C24 S3 C23 100.5(10)
O1 S4 C25 107.4(8)
O1 S4 C26 104.1(8)
C25 S4 C26 100.2(10)
N2 N3 Pt1 122.3(9)
C2 N3 Pt1 122.6(10)
C2 N3 N2 115.0(12)
N5 N6 Pt1 120.1(10)
C13 N6 Pt1 125.8(12)
C13 N6 N5 114.1(14)
C1 N2 N3 114.2(12)
C12 N5 N6 113.8(14)
N2 C1 S1 123.5(11)
N2 C1 N1 121.1(13)
N1 C1 S1 115.4(12)
N5 C12 S2 126.1(13)
N5 C12 N4 116.3(15)
N4 C12 S2 117.6(13)
N6 C13 C14 126.4(16)
N3 C2 C3 123.4(14)
C13 C14 C15 113.8(13)
C2 C3 C4 116.0(12)
C14 C15 C16 103.8(14)
C22 C15 C14 114.8(12)
C22 C15 C16 111.3(12)
C16 C17 C18 114.0(16)
C17 C16 C15 123.2(19)
C4 C5 C6 110.2(9)
C8 C7 C6 127.5(12)
C5 C4 C3 108.4(10)
C11 C4 C3 108.2(9)
C11 C4 C5 113.9(8)
C7 C8 C10 124.1(13)
C7 C8 C9 119.8(14)
C10 C8 C9 116.1(11)
C7 C6 C5 108.8(9)
C18 C19 C20 123.5(16)
C18 C19 C21 120.6(16)
C20 C19 C21 115.8(16)
C19 C18 C17 124.1(16)

loop_
_geom_bond_atom_site_label_1
_geom_bond_atom_site_label_2
_geom_bond_distance
Pt1 S1 2.290(4)
Pt1 S2 2.293(4)
Pt1 N3 2.039(12)
Pt1 N6 2.010(12)
S1 C1 1.777(15)
S2 C12 1.725(16)
S3 O2 1.530(14)
S3 C23 1.781(16)
S3 C24 1.77(2)
S4 O1 1.539(13)
S4 C25 1.761(17)
S4 C26 1.786(19)
N3 N2 1.379(17)
N3 C2 1.302(19)
N6 N5 1.433(19)
N6 C13 1.28(2)
N2 C1 1.31(2)
N5 C12 1.29(2)
C1 N1 1.325(19)
C12 N4 1.37(2)
C13 C14 1.49(2)
C2 C3 1.42(3)
C14 C15 1.55(2)
C3 C4 1.55(2)
C15 C16 1.55(2)
C15 C22 1.513(17)
C17 C16 1.36(3)
C17 C18 1.52(2)
C5 C4 1.531(17)
C5 C6 1.593(16)
C11 C4 1.529(14)
C7 C8 1.315(17)
C7 C6 1.527(15)
C8 C10 1.485(19)
C8 C9 1.516(19)
C19 C18 1.28(2)
C19 C20 1.48(2)
C19 C21 1.50(2)
